data_4035689
loop_
_publ_author_name
'Szostak, Roman'
'Liu, Chengwei'
'Lalancette, Roger'
'Szostak, Michal'

_publ_section_title
;
 Twisted N-Acyl-hydantoins: Rotationally Inverted Urea-Imides of Relevance
 in N-C(O) Cross-coupling.
;
_journal_issue 23
_journal_name_full 'The Journal of organic chemistry'
_journal_page_first 14676
_journal_page_last 14682
_journal_paper_doi 10.1021/acs.joc.8b02691
_journal_volume 83
_journal_year 2018
_chemical_formula_moiety 'C12 H12 N2 O3'
_chemical_formula_sum 'C12 H12 N2 O3'
_chemical_formula_weight 232.24
_space_group_crystal_system monoclinic
_space_group_IT_number 14
_space_group_name_Hall '-P 2yn'
_space_group_name_H-M_alt 'P 1 21/n 1'
_atom_sites_solution_hydrogens mixed
_atom_sites_solution_primary direct
_atom_sites_solution_secondary difmap
_audit_creation_method SHELXL-2016/6
_cell_angle_alpha 90
_cell_angle_beta 100.672(5)
_cell_angle_gamma 90
_cell_formula_units_Z 4
_cell_length_a 9.7701(19)
_cell_length_b 5.8703(11)
_cell_length_c 20.140(4)
_cell_measurement_reflns_used 2977
_cell_measurement_temperature 100(2)
_cell_measurement_theta_max 67.20
_cell_measurement_theta_min 4.47
_cell_volume 1135.1(4)
_computing_cell_refinement 'APEX 2'
_computing_data_collection 'APEX 2 (Bruker, 2006)'
_computing_data_reduction 'SAINT (Bruker, 2005)'
_computing_molecular_graphics SHELXTL
_computing_publication_material SHELXTL
_computing_structure_refinement 'SHELXL-2014/7 (Sheldrick, 2014)'
_computing_structure_solution 'SHELXL-2014/7 (Sheldrick, 2014)'
_diffrn_ambient_temperature 100(2)
_diffrn_measured_fraction_theta_full 0.964
_diffrn_measured_fraction_theta_max 0.942
_diffrn_measurement_device_type 'Bruker SMART CCD Apex-II area-detector'
_diffrn_measurement_method '\f and \w'
_diffrn_radiation_monochromator graphite
_diffrn_radiation_source 'fine-focus sealed tube'
_diffrn_radiation_type CuK\a
_diffrn_radiation_wavelength 1.54178
_diffrn_reflns_av_R_equivalents 0.0549
_diffrn_reflns_av_unetI/netI 0.0447
_diffrn_reflns_Laue_measured_fraction_full 0.964
_diffrn_reflns_Laue_measured_fraction_max 0.942
_diffrn_reflns_limit_h_max 11
_diffrn_reflns_limit_h_min -11
_diffrn_reflns_limit_k_max 6
_diffrn_reflns_limit_k_min -7
_diffrn_reflns_limit_l_max 21
_diffrn_reflns_limit_l_min -23
_diffrn_reflns_number 9220
_diffrn_reflns_point_group_measured_fraction_full 0.964
_diffrn_reflns_point_group_measured_fraction_max 0.942
_diffrn_reflns_theta_full 67.684
_diffrn_reflns_theta_max 69.001
_diffrn_reflns_theta_min 4.468
_exptl_absorpt_coefficient_mu 0.826
_exptl_absorpt_correction_T_max 1.000
_exptl_absorpt_correction_T_min 0.650
_exptl_absorpt_correction_type numerical
_exptl_absorpt_process_details
;
 SADABS 2016/2: Krause, L., Herbst-Irmer, R., Sheldrick G.M. & Stalke D.,
 J. Appl. Cryst. 48 (2015) 3-10
;
_exptl_crystal_colour colourless
_exptl_crystal_density_diffrn 1.359
_exptl_crystal_description block
_exptl_crystal_F_000 488
_exptl_crystal_size_max 0.523
_exptl_crystal_size_mid 0.083
_exptl_crystal_size_min 0.030
_refine_diff_density_max 0.279
_refine_diff_density_min -0.327
_refine_diff_density_rms 0.069
_refine_ls_extinction_method none
_refine_ls_goodness_of_fit_ref 1.043
_refine_ls_hydrogen_treatment mixed
_refine_ls_matrix_type full
_refine_ls_number_parameters 159
_refine_ls_number_reflns 1991
_refine_ls_number_restraints 0
_refine_ls_restrained_S_all 1.043
_refine_ls_R_factor_all 0.0695
_refine_ls_R_factor_gt 0.0532
_refine_ls_shift/su_max 0.000
_refine_ls_shift/su_mean 0.000
_refine_ls_structure_factor_coef Fsqd
_refine_ls_weighting_details 'w=1/[\s^2^(Fo^2^)+(0.0715P)^2^+0.8438P] where P=(Fo^2^+2Fc^2^)/3'
_refine_ls_weighting_scheme calc
_refine_ls_wR_factor_gt 0.1301
_refine_ls_wR_factor_ref 0.1390
_reflns_Friedel_coverage 0.000
_reflns_number_gt 1593
_reflns_number_total 1991
_reflns_threshold_expression 'I > 2\s(I)'
_cod_data_source_file jo8b02691_si_003.cif
_cod_data_source_block 180709RAL_CHENWEI_55_diMe_Hydantoin_100K_0m_a
_cod_original_sg_symbol_H-M 'P 21/n'
_cod_database_code 4035689
_shelx_shelxl_version_number 2016/6
_shelx_space_group_comment
;
The symmetry employed for this shelxl refinement is uniquely defined
by the following loop, which should always be used as a source of
symmetry information in preference to the above space-group names.
They are only intended as comments.
;

loop_
_space_group_symop_operation_xyz
'x, y, z'
'-x+1/2, y+1/2, -z+1/2'
'-x, -y, -z'
'x-1/2, -y-1/2, z-1/2'

loop_
_atom_site_label
_atom_site_type_symbol
_atom_site_fract_x
_atom_site_fract_y
_atom_site_fract_z
_atom_site_U_iso_or_equiv
_atom_site_adp_type
_atom_site_occupancy
_atom_site_site_symmetry_order
_atom_site_calc_flag
_atom_site_refinement_flags_posn
_atom_site_refinement_flags_adp
N1 N 0.49925(18) 0.5564(3) 0.39482(10) 0.0186(5) Uani 1 1 d . .
N2 N 0.61387(19) 0.8134(4) 0.46500(10) 0.0199(5) Uani 1 1 d . .
H2 H 0.623(3) 0.945(5) 0.4867(13) 0.024 Uiso 1 1 d . U
C7 C 0.2537(2) 0.4546(4) 0.34644(12) 0.0187(5) Uani 1 1 d . .
C3 C 0.6330(2) 0.5631(4) 0.37883(12) 0.0192(5) Uani 1 1 d . .
C1 C 0.3988(2) 0.3785(4) 0.37241(11) 0.0184(5) Uani 1 1 d . .
C8 C 0.2229(2) 0.6695(4) 0.31896(12) 0.0209(5) Uani 1 1 d . .
H8 H 0.294534 0.779933 0.320388 0.025 Uiso 1 1 calc R U
C4 C 0.7159(2) 0.7394(4) 0.42465(12) 0.0188(5) Uani 1 1 d . .
C2 C 0.4879(2) 0.7176(4) 0.44562(12) 0.0195(5) Uani 1 1 d . .
C9 C 0.0868(2) 0.7218(4) 0.28939(12) 0.0227(5) Uani 1 1 d . .
H9 H 0.065378 0.867521 0.269679 0.027 Uiso 1 1 calc R U
C12 C 0.1473(2) 0.2927(4) 0.34530(13) 0.0231(6) Uani 1 1 d . .
H12 H 0.168256 0.145498 0.364030 0.028 Uiso 1 1 calc R U
C10 C -0.0186(2) 0.5615(4) 0.28849(13) 0.0254(6) Uani 1 1 d . .
H10 H -0.111755 0.598541 0.268398 0.030 Uiso 1 1 calc R U
C5 C 0.8417(2) 0.6253(4) 0.46867(13) 0.0251(6) Uani 1 1 d . .
H5A H 0.893146 0.738203 0.499443 0.038 Uiso 1 1 calc R U
H5B H 0.902799 0.562282 0.439784 0.038 Uiso 1 1 calc R U
H5C H 0.809729 0.502413 0.494990 0.038 Uiso 1 1 calc R U
C6 C 0.7595(2) 0.9350(4) 0.38348(13) 0.0254(6) Uani 1 1 d . .
H6A H 0.676525 1.004928 0.356377 0.038 Uiso 1 1 calc R U
H6B H 0.819884 0.876748 0.353522 0.038 Uiso 1 1 calc R U
H6C H 0.810239 1.049091 0.414050 0.038 Uiso 1 1 calc R U
C11 C 0.0118(2) 0.3498(5) 0.31662(13) 0.0267(6) Uani 1 1 d . .
H11 H -0.060765 0.241851 0.316361 0.032 Uiso 1 1 calc R U
O1 O 0.43714(16) 0.1849(3) 0.37331(9) 0.0229(4) Uani 1 1 d . .
O3 O 0.38059(15) 0.7538(3) 0.46747(8) 0.0215(4) Uani 1 1 d . .
O2 O 0.67148(16) 0.4524(3) 0.33511(9) 0.0250(4) Uani 1 1 d . .

loop_
_atom_site_aniso_label
_atom_site_aniso_U_11
_atom_site_aniso_U_22
_atom_site_aniso_U_33
_atom_site_aniso_U_23
_atom_site_aniso_U_13
_atom_site_aniso_U_12
N1 0.0100(8) 0.0182(10) 0.0278(11) -0.0033(8) 0.0039(8) -0.0011(8)
N2 0.0133(9) 0.0172(11) 0.0291(11) -0.0052(9) 0.0037(8) -0.0005(8)
C7 0.0148(11) 0.0180(12) 0.0245(12) -0.0043(10) 0.0062(9) -0.0023(10)
C3 0.0137(10) 0.0159(12) 0.0283(13) 0.0025(10) 0.0049(9) 0.0020(9)
C1 0.0179(11) 0.0167(13) 0.0216(12) -0.0006(9) 0.0063(9) -0.0023(10)
C8 0.0165(11) 0.0199(13) 0.0270(13) -0.0028(10) 0.0059(9) -0.0016(10)
C4 0.0126(10) 0.0155(12) 0.0290(13) -0.0023(10) 0.0058(9) 0.0012(9)
C2 0.0159(11) 0.0159(12) 0.0264(13) 0.0012(10) 0.0028(9) 0.0005(9)
C9 0.0191(11) 0.0223(13) 0.0266(13) -0.0010(11) 0.0042(10) 0.0013(10)
C12 0.0207(12) 0.0198(13) 0.0301(13) -0.0019(10) 0.0080(10) -0.0040(10)
C10 0.0148(11) 0.0318(15) 0.0294(14) -0.0055(12) 0.0038(10) 0.0022(11)
C5 0.0138(11) 0.0247(14) 0.0361(14) 0.0009(11) 0.0025(10) 0.0020(10)
C6 0.0204(12) 0.0198(13) 0.0373(15) 0.0006(11) 0.0084(11) 0.0000(10)
C11 0.0159(11) 0.0307(15) 0.0351(14) -0.0061(12) 0.0085(10) -0.0061(11)
O1 0.0189(8) 0.0167(9) 0.0332(10) -0.0006(7) 0.0049(7) 0.0001(7)
O3 0.0138(8) 0.0211(9) 0.0311(10) -0.0035(7) 0.0081(7) -0.0009(7)
O2 0.0183(8) 0.0228(9) 0.0350(10) -0.0071(8) 0.0081(7) 0.0004(7)

loop_
_atom_type_symbol
_atom_type_description
_atom_type_scat_dispersion_real
_atom_type_scat_dispersion_imag
_atom_type_scat_source
C C 0.0181 0.0091 'International Tables Vol C Tables 4.2.6.8 and 6.1.1.4'
H H 0.0000 0.0000 'International Tables Vol C Tables 4.2.6.8 and 6.1.1.4'
N N 0.0311 0.0180 'International Tables Vol C Tables 4.2.6.8 and 6.1.1.4'
O O 0.0492 0.0322 'International Tables Vol C Tables 4.2.6.8 and 6.1.1.4'

loop_
_geom_angle_atom_site_label_1
_geom_angle_atom_site_label_2
_geom_angle_atom_site_label_3
_geom_angle
C3 N1 C2 110.42(18)
C3 N1 C1 123.72(19)
C2 N1 C1 124.72(18)
C2 N2 C4 113.33(19)
C2 N2 H2 120.5(17)
C4 N2 H2 121.4(17)
C8 C7 C12 120.2(2)
C8 C7 C1 122.4(2)
C12 C7 C1 117.2(2)
O2 C3 N1 125.5(2)
O2 C3 C4 127.3(2)
N1 C3 C4 107.12(19)
O1 C1 N1 119.3(2)
O1 C1 C7 124.5(2)
N1 C1 C7 116.14(19)
C9 C8 C7 119.4(2)
C9 C8 H8 120.3
C7 C8 H8 120.3
N2 C4 C3 101.42(17)
N2 C4 C6 111.50(19)
C3 C4 C6 110.8(2)
N2 C4 C5 111.4(2)
C3 C4 C5 109.58(19)
C6 C4 C5 111.71(19)
O3 C2 N2 128.3(2)
O3 C2 N1 124.2(2)
N2 C2 N1 107.46(19)
C8 C9 C10 120.3(2)
C8 C9 H9 119.9
C10 C9 H9 119.9
C11 C12 C7 119.4(2)
C11 C12 H12 120.3
C7 C12 H12 120.3
C11 C10 C9 120.2(2)
C11 C10 H10 119.9
C9 C10 H10 119.9
C4 C5 H5A 109.5
C4 C5 H5B 109.5
H5A C5 H5B 109.5
C4 C5 H5C 109.5
H5A C5 H5C 109.5
H5B C5 H5C 109.5
C4 C6 H6A 109.5
C4 C6 H6B 109.5
H6A C6 H6B 109.5
C4 C6 H6C 109.5
H6A C6 H6C 109.5
H6B C6 H6C 109.5
C10 C11 C12 120.5(2)
C10 C11 H11 119.8
C12 C11 H11 119.8

loop_
_geom_bond_atom_site_label_1
_geom_bond_atom_site_label_2
_geom_bond_distance
N1 C3 1.403(3)
N1 C2 1.413(3)
N1 C1 1.447(3)
N2 C2 1.344(3)
N2 C4 1.464(3)
N2 H2 0.89(3)
C7 C8 1.388(3)
C7 C12 1.405(3)
C7 C1 1.486(3)
C3 O2 1.209(3)
C3 C4 1.518(3)
C1 O1 1.196(3)
C8 C9 1.387(3)
C8 H8 0.9500
C4 C6 1.522(3)
C4 C5 1.530(3)
C2 O3 1.228(3)
C9 C10 1.392(3)
C9 H9 0.9500
C12 C11 1.384(3)
C12 H12 0.9500
C10 C11 1.376(4)
C10 H10 0.9500
C5 H5A 0.9800
C5 H5B 0.9800
C5 H5C 0.9800
C6 H6A 0.9800
C6 H6B 0.9800
C6 H6C 0.9800
C11 H11 0.9500
